data_4332325
loop_
_publ_author_name
'Company, Anna'
'Lamata, Diana'
'Poater, Albert'
'Sol\`a, Miquel'
'Rybak-Akimova, Elena V.'
'Que, Jr., Lawrence'
'Fontrodona, Xavier'
'Parella, Teodor'
'Llobet, Antoni'
'Costas, Miquel'

_publ_section_title
;
 O2Chemistry of Dicopper Complexes with Alkyltriamine Ligands. Comparing
 Synergistic Effects on O2Binding
;
_journal_issue 14
_journal_name_full 'Inorganic Chemistry'
_journal_page_first 5239
_journal_page_last 5241
_journal_paper_doi 10.1021/ic0602446
_journal_volume 45
_journal_year 2006
_chemical_formula_moiety 'C28 H56 Cu2 N6, 2(F6 Sb)'
_chemical_formula_sum 'C28 H56 Cu2 F12 N6 Sb2'
_chemical_formula_weight 1075.37
_chemical_name_systematic ?
_space_group_IT_number 14
_symmetry_cell_setting monoclinic
_symmetry_space_group_name_Hall '-P 2ybc'
_symmetry_space_group_name_H-M 'P 1 21/c 1'
_atom_sites_solution_hydrogens geom
_atom_sites_solution_primary direct
_atom_sites_solution_secondary difmap
_audit_creation_method SHELXL-97
_cell_angle_alpha 90.00
_cell_angle_beta 103.776(4)
_cell_angle_gamma 90.00
_cell_formula_units_Z 4
_cell_length_a 16.264(4)
_cell_length_b 15.169(4)
_cell_length_c 17.642(5)
_cell_measurement_temperature 100(2)
_cell_volume 4227.2(19)
_computing_cell_refinement 'Bruker SMART'
_computing_data_collection 'Bruker SMART'
_computing_data_reduction 'Bruker Shelxtl'
_computing_molecular_graphics 'Bruker Shelxtl'
_computing_publication_material 'Bruker Shelxtl'
_computing_structure_refinement 'SHELXL-97 (Sheldrick, 1997)'
_computing_structure_solution 'SHELXS-97 (Sheldrick, 1990)'
_diffrn_ambient_temperature 100(2)
_diffrn_measured_fraction_theta_full 0.987
_diffrn_measured_fraction_theta_max 0.987
_diffrn_measurement_device_type 'CCD area detector'
_diffrn_measurement_method 'phi and omega scans'
_diffrn_radiation_monochromator graphite
_diffrn_radiation_source 'fine-focus sealed tube'
_diffrn_radiation_type MoK\a
_diffrn_radiation_wavelength 0.71073
_diffrn_reflns_av_R_equivalents 0.0351
_diffrn_reflns_av_sigmaI/netI 0.0245
_diffrn_reflns_limit_h_max 21
_diffrn_reflns_limit_h_min -21
_diffrn_reflns_limit_k_max 20
_diffrn_reflns_limit_k_min -20
_diffrn_reflns_limit_l_max 23
_diffrn_reflns_limit_l_min -23
_diffrn_reflns_number 62969
_diffrn_reflns_theta_full 28.34
_diffrn_reflns_theta_max 28.34
_diffrn_reflns_theta_min 2.04
_exptl_absorpt_coefficient_mu 2.337
_exptl_absorpt_correction_type none
_exptl_crystal_colour colorless
_exptl_crystal_density_diffrn 1.690
_exptl_crystal_density_method 'not measured'
_exptl_crystal_description plate
_exptl_crystal_F_000 2136
_exptl_crystal_size_max 0.08
_exptl_crystal_size_mid 0.05
_exptl_crystal_size_min 0.02
_refine_diff_density_max 1.403
_refine_diff_density_min -0.872
_refine_diff_density_rms 0.083
_refine_ls_extinction_method none
_refine_ls_goodness_of_fit_ref 1.076
_refine_ls_hydrogen_treatment constr
_refine_ls_matrix_type full
_refine_ls_number_parameters 587
_refine_ls_number_reflns 10415
_refine_ls_number_restraints 0
_refine_ls_restrained_S_all 1.076
_refine_ls_R_factor_all 0.0370
_refine_ls_R_factor_gt 0.0305
_refine_ls_shift/su_max 0.001
_refine_ls_shift/su_mean 0.000
_refine_ls_structure_factor_coef Fsqd
_refine_ls_weighting_details 'calc w=1/[\s^2^(Fo^2^)+(0.0363P)^2^+4.3363P] where P=(Fo^2^+2Fc^2^)/3'
_refine_ls_weighting_scheme calc
_refine_ls_wR_factor_gt 0.0772
_refine_ls_wR_factor_ref 0.0797
_reflns_number_gt 8918
_reflns_number_total 10415
_reflns_threshold_expression >2sigma(I)
_cod_data_source_file ic0602446sup1.cif
_cod_data_source_block acl7p21g
_cod_depositor_comments
;
The following automatic conversions were performed:

'_symmetry_cell_setting' value 'Monoclinic' changed to 'monoclinic'
according to /home/saulius/struct/CIF-dictionaries/cif_core.dic
dictionary named 'cif_core.dic' version 2.4.2 from 2011-04-26.

Automatic conversion script
Id: cif_fix_values 1891 2012-01-12 08:04:46Z andrius 
;
_cod_original_cell_volume 4227(2)
_cod_original_sg_symbol_H-M P21/c
_cod_database_code 4332325

loop_
_symmetry_equiv_pos_as_xyz
'x, y, z'
'-x, y+1/2, -z+1/2'
'-x, -y, -z'
'x, -y-1/2, z-1/2'

loop_
_atom_site_label
_atom_site_type_symbol
_atom_site_fract_x
_atom_site_fract_y
_atom_site_fract_z
_atom_site_U_iso_or_equiv
_atom_site_adp_type
_atom_site_occupancy
_atom_site_symmetry_multiplicity
_atom_site_calc_flag
_atom_site_refinement_flags
_atom_site_disorder_assembly
_atom_site_disorder_group
Sb1 Sb 0.478165(11) 0.313766(13) 0.070991(10) 0.03348(6) Uani 1 1 d . . .
Cu1 Cu 0.23771(2) 0.17092(2) 0.144721(19) 0.03085(8) Uani 1 1 d . A .
F1 F 0.37558(15) 0.3051(2) 0.09966(17) 0.0898(9) Uani 1 1 d . . .
N1 N 0.18076(16) 0.17357(18) 0.03164(15) 0.0432(6) Uani 1 1 d . . .
C1 C 0.0995(12) 0.1187(18) 0.0087(15) 0.067(8) Uani 0.519(3) 1 d P A 1
H1A H 0.0756 0.1244 -0.0464 0.100 Uiso 0.519(3) 1 calc PR A 1
H1B H 0.0595 0.1395 0.0368 0.100 Uiso 0.519(3) 1 calc PR A 1
H1C H 0.1124 0.0579 0.0212 0.100 Uiso 0.519(3) 1 calc PR A 1
C1B C 0.0990(14) 0.1302(17) 0.0187(15) 0.049(4) Uani 0.481(3) 1 d P A 2
H1BA H 0.0678 0.1415 -0.0345 0.059 Uiso 0.481(3) 1 calc PR A 2
H1BB H 0.0674 0.1562 0.0533 0.059 Uiso 0.481(3) 1 calc PR A 2
Sb2 Sb 0.015722(11) 0.579851(14) 0.189484(10) 0.03678(6) Uani 1 1 d . . .
Cu2 Cu 0.273193(19) -0.26660(2) 0.027033(17) 0.02949(8) Uani 1 1 d . A .
F2 F 0.58040(15) 0.31567(18) 0.04072(17) 0.0796(8) Uani 1 1 d . . .
N2 N 0.19889(16) 0.28768(17) 0.19229(17) 0.0424(6) Uani 1 1 d . . .
C2 C 0.2377(2) 0.1325(3) -0.01406(19) 0.0609(10) Uani 1 1 d . A .
H2A H 0.2103 0.1337 -0.0686 0.091 Uiso 1 1 calc R . .
H2B H 0.2494 0.0726 0.0024 0.091 Uiso 1 1 calc R . .
H2C H 0.2898 0.1650 -0.0052 0.091 Uiso 1 1 calc R . .
N3 N 0.32287(13) 0.11649(15) 0.23171(13) 0.0303(4) Uani 1 1 d . . .
F3 F 0.52574(14) 0.23195(16) 0.14828(12) 0.0649(6) Uani 1 1 d . . .
C3 C 0.1648(2) 0.2661(3) 0.0044(2) 0.0609(11) Uani 1 1 d . A .
H3A H 0.1300 0.2653 -0.0485 0.073 Uiso 1 1 calc R . .
H3B H 0.2185 0.2929 0.0028 0.073 Uiso 1 1 calc R . .
F4 F 0.44485(16) 0.21939(19) 0.00165(14) 0.0807(7) Uani 1 1 d . . .
N4 N 0.34695(13) -0.27466(15) 0.13328(12) 0.0295(4) Uani 1 1 d . . .
C4 C 0.1218(3) 0.3238(3) 0.0537(3) 0.0717(13) Uani 1 1 d . . .
H4A H 0.0752 0.2909 0.0656 0.086 Uiso 1 1 calc R A .
H4B H 0.0979 0.3747 0.0231 0.086 Uiso 1 1 calc R . .
F5 F 0.5105(2) 0.40625(19) 0.13844(18) 0.0968(9) Uani 1 1 d . . .
N5 N 0.23305(19) -0.3964(2) -0.00216(17) 0.0527(8) Uani 1 1 d . . .
C5 C 0.1790(2) 0.3557(2) 0.1298(2) 0.0573(9) Uani 1 1 d . A .
H5A H 0.2316 0.3766 0.1194 0.069 Uiso 1 1 calc R . .
H5B H 0.1521 0.4054 0.1487 0.069 Uiso 1 1 calc R . .
N6 N 0.2222(2) -0.1975(3) -0.06716(15) 0.0612(9) Uani 1 1 d . . .
F6 F 0.4299(2) 0.3909(2) -0.00913(17) 0.0996(10) Uani 1 1 d . . .
C6 C 0.1231(3) 0.2711(3) 0.2229(3) 0.0750(14) Uani 1 1 d . A .
H6A H 0.1065 0.3248 0.2439 0.112 Uiso 1 1 calc R . .
H6B H 0.1361 0.2273 0.2632 0.112 Uiso 1 1 calc R . .
H6C H 0.0777 0.2506 0.1813 0.112 Uiso 1 1 calc R . .
C7 C 0.2685(2) 0.3207(2) 0.2555(2) 0.0503(8) Uani 1 1 d . A .
H7A H 0.2469 0.3677 0.2827 0.060 Uiso 1 1 calc R . .
H7B H 0.3118 0.3458 0.2325 0.060 Uiso 1 1 calc R . .
F7 F -0.10207(10) 0.59562(13) 0.16110(12) 0.0508(5) Uani 1 1 d . A .
C8 C 0.3089(2) 0.2510(2) 0.31454(19) 0.0517(8) Uani 1 1 d . . .
H8A H 0.3414 0.2803 0.3609 0.062 Uiso 1 1 calc R A .
H8B H 0.2643 0.2178 0.3295 0.062 Uiso 1 1 calc R . .
F8 F 0.13433(11) 0.56930(16) 0.21577(13) 0.0633(6) Uani 1 1 d . A .
C9 C 0.36648(19) 0.1870(2) 0.28600(17) 0.0415(7) Uani 1 1 d . A .
H9A H 0.4024 0.2203 0.2598 0.050 Uiso 1 1 calc R . .
H9B H 0.4029 0.1589 0.3311 0.050 Uiso 1 1 calc R . .
F9 F 0.0089(5) 0.4871(6) 0.1267(6) 0.108(4) Uani 0.519(3) 1 d P A 1
F10 F 0.0177(3) 0.5312(8) 0.2788(4) 0.141(4) Uani 0.519(3) 1 d P A 1
F11 F 0.0312(3) 0.6941(4) 0.2407(5) 0.097(2) Uani 0.519(3) 1 d P A 1
F12 F 0.0206(4) 0.6544(6) 0.0995(4) 0.097(3) Uani 0.519(3) 1 d P A 1
F9B F 0.0115(6) 0.5192(8) 0.0983(4) 0.080(4) Uani 0.481(3) 1 d P A 2
F10B F -0.0056(4) 0.4655(3) 0.2321(4) 0.0715(15) Uani 0.481(3) 1 d P A 2
F11B F 0.0135(3) 0.6314(5) 0.2842(3) 0.0686(17) Uani 0.481(3) 1 d P A 2
F12B F 0.0291(4) 0.6817(4) 0.1488(6) 0.090(2) Uani 0.481(3) 1 d P A 2
C10 C 0.3897(2) 0.0722(2) 0.2004(2) 0.0464(7) Uani 1 1 d . A .
H10A H 0.4307 0.0459 0.2426 0.070 Uiso 1 1 calc R . .
H10B H 0.4170 0.1148 0.1745 0.070 Uiso 1 1 calc R . .
H10C H 0.3643 0.0273 0.1639 0.070 Uiso 1 1 calc R . .
C11 C 0.2811(12) 0.0495(11) 0.2752(10) 0.057(5) Uani 0.519(3) 1 d P A 1
H11A H 0.3222 0.0311 0.3219 0.068 Uiso 0.519(3) 1 calc PR A 1
H11B H 0.2349 0.0782 0.2916 0.068 Uiso 0.519(3) 1 calc PR A 1
C11B C 0.2907(10) 0.0522(8) 0.2786(8) 0.024(3) Uani 0.481(3) 1 d P A 2
H11C H 0.3366 0.0300 0.3188 0.035 Uiso 0.481(3) 1 calc PR A 2
H11D H 0.2645 0.0044 0.2460 0.035 Uiso 0.481(3) 1 calc PR A 2
H11E H 0.2497 0.0798 0.3020 0.035 Uiso 0.481(3) 1 calc PR A 2
C12 C 0.2497(3) -0.0253(3) 0.2316(2) 0.0214(9) Uani 0.519(3) 1 d P A 1
C13 C 0.2933(3) -0.1048(3) 0.2327(2) 0.0221(9) Uani 0.519(3) 1 d P A 1
H13A H 0.3488 -0.1090 0.2621 0.027 Uiso 0.519(3) 1 calc PR A 1
C14 C 0.2554(3) -0.1781(3) 0.1905(2) 0.0204(9) Uani 0.519(3) 1 d P A 1
C15 C 0.1713(3) -0.1709(3) 0.1477(3) 0.0243(9) Uani 0.519(3) 1 d P A 1
H15A H 0.1459 -0.2219 0.1236 0.029 Uiso 0.519(3) 1 calc PR A 1
C17 C 0.1670(3) -0.0195(3) 0.1888(3) 0.0249(9) Uani 0.519(3) 1 d P A 1
H17A H 0.1385 0.0329 0.1925 0.030 Uiso 0.519(3) 1 calc PR A 1
C12B C 0.1038(4) 0.0337(5) 0.0317(4) 0.0418(15) Uani 0.481(3) 1 d P A 2
C13B C 0.1114(4) -0.0277(5) -0.0242(3) 0.0432(16) Uani 0.481(3) 1 d P A 2
H13B H 0.1110 -0.0085 -0.0744 0.052 Uiso 0.481(3) 1 calc PR A 2
C14B C 0.1198(3) -0.1176(5) -0.0074(3) 0.0403(14) Uani 0.481(3) 1 d P A 2
C15B C 0.1166(3) -0.1466(5) 0.0669(3) 0.0395(14) Uani 0.481(3) 1 d P A 2
H15B H 0.1124 -0.2071 0.0736 0.047 Uiso 0.481(3) 1 calc PR A 2
C17B C 0.1002(4) 0.0041(5) 0.1054(4) 0.0423(15) Uani 0.481(3) 1 d P A 2
H17B H 0.0849 0.0452 0.1387 0.051 Uiso 0.481(3) 1 calc PR A 2
C16 C 0.1190(2) -0.0897(2) 0.1371(2) 0.0560(9) Uani 1 1 d . . .
H16A H 0.0655 -0.0835 0.1039 0.067 Uiso 0.519(3) 1 calc PR A 1
H16B H 0.1304 -0.1085 0.1905 0.067 Uiso 0.481(3) 1 d PR A 2
C18 C 0.2979(10) -0.2579(10) 0.1948(8) 0.048(5) Uani 0.519(3) 1 d P A 1
H18A H 0.2568 -0.3049 0.1918 0.058 Uiso 0.519(3) 1 calc PR A 1
H18B H 0.3370 -0.2617 0.2457 0.058 Uiso 0.519(3) 1 calc PR A 1
C18B C 0.3013(10) -0.2657(7) 0.1939(9) 0.027(3) Uani 0.481(3) 1 d P A 2
H18C H 0.3402 -0.2699 0.2441 0.040 Uiso 0.481(3) 1 calc PR A 2
H18D H 0.2599 -0.3118 0.1887 0.040 Uiso 0.481(3) 1 calc PR A 2
H18E H 0.2735 -0.2095 0.1892 0.040 Uiso 0.481(3) 1 calc PR A 2
C19 C 0.41429(19) -0.2070(2) 0.14252(18) 0.0428(7) Uani 1 1 d . A .
H19A H 0.4505 -0.2108 0.1940 0.064 Uiso 1 1 calc R . .
H19B H 0.3890 -0.1495 0.1349 0.064 Uiso 1 1 calc R . .
H19C H 0.4470 -0.2168 0.1046 0.064 Uiso 1 1 calc R . .
C20 C 0.38941(19) -0.3631(2) 0.1448(2) 0.0453(7) Uani 1 1 d . A .
H20A H 0.4193 -0.3684 0.1991 0.054 Uiso 1 1 calc R . .
H20B H 0.4314 -0.3650 0.1139 0.054 Uiso 1 1 calc R . .
C21 C 0.3313(2) -0.4432(2) 0.1233(2) 0.0589(10) Uani 1 1 d . . .
H21A H 0.3622 -0.4953 0.1459 0.071 Uiso 1 1 calc R A .
H21B H 0.2836 -0.4362 0.1469 0.071 Uiso 1 1 calc R . .
C22 C 0.2977(3) -0.4584(2) 0.0363(3) 0.0688(13) Uani 1 1 d . A .
H22A H 0.3447 -0.4554 0.0114 0.083 Uiso 1 1 calc R . .
H22B H 0.2745 -0.5175 0.0285 0.083 Uiso 1 1 calc R . .
C23 C 0.1524(3) -0.4127(3) 0.0211(2) 0.0734(14) Uani 1 1 d . A .
H23A H 0.1339 -0.4720 0.0078 0.110 Uiso 1 1 calc R . .
H23B H 0.1101 -0.3721 -0.0058 0.110 Uiso 1 1 calc R . .
H23C H 0.1611 -0.4044 0.0764 0.110 Uiso 1 1 calc R . .
C24 C 0.2098(9) -0.3989(9) -0.0950(7) 0.043(3) Uani 0.519(3) 1 d P A 1
H24A H 0.2622 -0.4045 -0.1117 0.052 Uiso 0.519(3) 1 calc PR A 1
H24B H 0.1772 -0.4520 -0.1113 0.052 Uiso 0.519(3) 1 calc PR A 1
C25 C 0.1604(7) -0.3213(7) -0.1391(6) 0.047(3) Uani 0.519(3) 1 d P A 1
H25A H 0.1355 -0.3383 -0.1927 0.057 Uiso 0.519(3) 1 calc PR A 1
H25B H 0.1150 -0.3048 -0.1149 0.057 Uiso 0.519(3) 1 calc PR A 1
C24B C 0.2335(11) -0.4252(12) -0.0763(9) 0.069(5) Uani 0.481(3) 1 d P A 2
H24C H 0.2119 -0.4850 -0.0843 0.083 Uiso 0.481(3) 1 calc PR A 2
H24D H 0.2906 -0.4242 -0.0841 0.083 Uiso 0.481(3) 1 calc PR A 2
C25B C 0.1777(9) -0.3631(10) -0.1317(7) 0.061(4) Uani 0.481(3) 1 d P A 2
H25C H 0.1235 -0.3608 -0.1177 0.073 Uiso 0.481(3) 1 calc PR A 2
H25D H 0.1675 -0.3887 -0.1834 0.073 Uiso 0.481(3) 1 calc PR A 2
C26 C 0.2121(2) -0.2531(4) -0.13801(18) 0.0750(15) Uani 1 1 d . A .
H26A H 0.1903 -0.2169 -0.1837 0.090 Uiso 0.519(3) 1 calc PR A 1
H26B H 0.2672 -0.2750 -0.1412 0.090 Uiso 0.519(3) 1 calc PR A 1
H26C H 0.2661 -0.2556 -0.1511 0.090 Uiso 0.481(3) 1 d PR A 2
H26D H 0.1737 -0.2234 -0.1800 0.090 Uiso 0.481(3) 1 d PR A 2
C27 C 0.1530(6) -0.1376(6) -0.0579(4) 0.055(2) Uani 0.519(3) 1 d P A 1
H27A H 0.1315 -0.1062 -0.1058 0.083 Uiso 0.519(3) 1 calc PR A 1
H27B H 0.1744 -0.0964 -0.0167 0.083 Uiso 0.519(3) 1 calc PR A 1
H27C H 0.1082 -0.1716 -0.0454 0.083 Uiso 0.519(3) 1 calc PR A 1
C27B C 0.1257(4) -0.1853(6) -0.0697(4) 0.0420(17) Uani 0.481(3) 1 d P A 2
H27D H 0.0955 -0.1646 -0.1208 0.050 Uiso 0.481(3) 1 calc PR A 2
H27E H 0.1011 -0.2408 -0.0592 0.050 Uiso 0.481(3) 1 calc PR A 2
C28 C 0.2785(4) -0.1248(3) -0.0765(3) 0.0839(15) Uani 1 1 d . A .
H28A H 0.2530 -0.0916 -0.1224 0.126 Uiso 1 1 calc R . .
H28B H 0.3318 -0.1482 -0.0815 0.126 Uiso 1 1 calc R . .
H28C H 0.2875 -0.0870 -0.0316 0.126 Uiso 1 1 calc R . .

loop_
_atom_site_aniso_label
_atom_site_aniso_U_11
_atom_site_aniso_U_22
_atom_site_aniso_U_33
_atom_site_aniso_U_23
_atom_site_aniso_U_13
_atom_site_aniso_U_12
Sb1 0.02569(9) 0.04710(11) 0.02878(9) 0.00406(7) 0.00872(6) 0.00067(7)
Cu1 0.02562(15) 0.03123(17) 0.03330(16) 0.00704(13) 0.00226(12) -0.00270(12)
F1 0.0457(13) 0.142(3) 0.0939(19) -0.0004(17) 0.0415(13) 0.0033(14)
N1 0.0347(13) 0.0495(15) 0.0389(13) 0.0125(11) -0.0043(10) -0.0122(11)
C1 0.038(7) 0.095(16) 0.059(9) 0.009(8) -0.006(5) -0.041(8)
C1B 0.048(8) 0.042(5) 0.041(6) 0.007(5) -0.021(4) -0.009(5)
Sb2 0.02370(9) 0.05400(13) 0.03232(10) -0.01237(8) 0.00606(7) 0.00289(7)
Cu2 0.02635(15) 0.03997(18) 0.02193(14) -0.00644(12) 0.00533(11) 0.00154(12)
F2 0.0507(13) 0.0964(19) 0.106(2) 0.0205(15) 0.0477(13) -0.0004(12)
N2 0.0343(13) 0.0365(13) 0.0630(17) 0.0111(12) 0.0245(12) 0.0048(10)
C2 0.055(2) 0.091(3) 0.0342(16) -0.0033(17) 0.0051(14) -0.0150(19)
N3 0.0241(10) 0.0354(12) 0.0320(11) 0.0056(9) 0.0076(8) 0.0000(8)
F3 0.0648(13) 0.0763(15) 0.0455(11) 0.0235(10) -0.0032(9) 0.0002(11)
C3 0.050(2) 0.065(2) 0.057(2) 0.0333(18) -0.0086(16) -0.0108(17)
F4 0.0749(16) 0.0981(19) 0.0591(14) -0.0253(13) -0.0035(12) -0.0133(14)
N4 0.0248(10) 0.0367(12) 0.0270(10) -0.0005(9) 0.0060(8) 0.0033(8)
C4 0.050(2) 0.055(2) 0.102(3) 0.041(2) 0.001(2) 0.0098(17)
F5 0.105(2) 0.0794(18) 0.095(2) -0.0388(16) 0.0029(17) -0.0120(16)
N5 0.0567(17) 0.0602(18) 0.0530(16) -0.0277(14) 0.0365(14) -0.0306(14)
C5 0.0504(19) 0.0370(17) 0.089(3) 0.0226(18) 0.0249(18) 0.0114(14)
N6 0.0578(18) 0.101(3) 0.0241(12) 0.0096(14) 0.0087(11) 0.0384(17)
F6 0.113(2) 0.101(2) 0.0787(18) 0.0448(16) 0.0100(16) 0.0397(18)
C6 0.054(2) 0.062(2) 0.127(4) 0.028(3) 0.057(3) 0.0122(18)
C7 0.064(2) 0.0395(17) 0.057(2) -0.0093(14) 0.0336(17) -0.0064(14)
F7 0.0248(8) 0.0646(12) 0.0625(12) -0.0145(9) 0.0096(8) 0.0024(8)
C8 0.070(2) 0.0507(19) 0.0374(16) -0.0089(14) 0.0185(15) -0.0124(16)
F8 0.0266(9) 0.0902(16) 0.0657(13) -0.0325(12) -0.0038(8) 0.0107(9)
C9 0.0346(15) 0.0514(18) 0.0347(14) 0.0020(12) 0.0005(11) -0.0105(12)
F9 0.037(3) 0.086(5) 0.184(10) -0.101(7) -0.008(5) 0.008(3)
F10 0.049(3) 0.288(12) 0.075(4) 0.097(6) -0.004(3) -0.064(5)
F11 0.046(3) 0.094(4) 0.137(6) -0.069(4) -0.004(3) 0.007(3)
F12 0.044(3) 0.162(7) 0.077(4) 0.054(4) 0.002(3) -0.001(3)
F9B 0.040(3) 0.159(11) 0.046(3) -0.043(4) 0.015(2) 0.000(5)
F10B 0.065(3) 0.055(3) 0.100(4) 0.034(3) 0.030(3) 0.009(2)
F11B 0.059(3) 0.093(4) 0.046(2) -0.034(3) -0.003(2) 0.032(3)
F12B 0.078(4) 0.053(3) 0.143(7) 0.036(4) 0.035(5) -0.019(3)
C10 0.0412(17) 0.0510(19) 0.0504(18) 0.0115(15) 0.0179(13) 0.0152(14)
C11 0.043(7) 0.066(8) 0.059(8) 0.040(6) 0.010(5) -0.011(5)
C11B 0.023(4) 0.022(5) 0.026(5) -0.009(4) 0.007(3) 0.001(3)
C12 0.023(2) 0.025(2) 0.0179(19) -0.0024(16) 0.0079(15) -0.0048(16)
C13 0.018(2) 0.032(2) 0.0178(19) 0.0005(17) 0.0061(15) -0.0010(16)
C14 0.023(2) 0.024(2) 0.0154(18) 0.0001(15) 0.0084(15) 0.0007(16)
C15 0.023(2) 0.030(2) 0.021(2) -0.0048(17) 0.0071(16) -0.0063(17)
C17 0.021(2) 0.029(2) 0.027(2) 0.0004(18) 0.0104(16) 0.0012(17)
C12B 0.022(3) 0.060(4) 0.039(3) 0.013(3) 0.000(2) -0.009(2)
C13B 0.028(3) 0.064(4) 0.032(3) 0.014(3) -0.003(2) -0.011(3)
C14B 0.023(3) 0.064(4) 0.031(3) 0.003(3) 0.002(2) -0.008(2)
C15B 0.026(3) 0.053(4) 0.037(3) 0.007(3) 0.004(2) -0.007(2)
C17B 0.024(3) 0.060(4) 0.042(3) 0.002(3) 0.007(2) -0.006(3)
C16 0.061(2) 0.0472(19) 0.076(2) -0.0107(17) 0.0481(19) -0.0140(16)
C18 0.030(6) 0.104(11) 0.014(5) -0.011(5) 0.011(4) 0.014(6)
C18B 0.032(7) 0.015(3) 0.031(7) 0.005(3) 0.000(4) -0.002(3)
C19 0.0361(15) 0.0540(19) 0.0363(15) -0.0075(13) 0.0045(11) -0.0110(13)
C20 0.0348(15) 0.0525(19) 0.0526(18) 0.0160(15) 0.0182(13) 0.0158(13)
C21 0.068(2) 0.0315(16) 0.092(3) 0.0155(17) 0.050(2) 0.0101(15)
C22 0.094(3) 0.0384(18) 0.100(3) -0.026(2) 0.074(3) -0.0255(19)
C23 0.066(2) 0.104(3) 0.062(2) -0.028(2) 0.040(2) -0.051(2)
C24 0.057(6) 0.055(8) 0.019(5) -0.017(4) 0.011(4) -0.013(5)
C25 0.038(4) 0.078(7) 0.022(3) -0.014(5) 0.002(2) 0.007(5)
C24B 0.092(12) 0.074(11) 0.051(9) -0.030(7) 0.036(8) -0.052(9)
C25B 0.064(9) 0.088(11) 0.034(6) -0.033(7) 0.019(6) -0.033(7)
C26 0.046(2) 0.160(5) 0.0203(14) -0.010(2) 0.0096(13) 0.012(2)
C27 0.067(5) 0.073(5) 0.026(3) 0.002(3) 0.009(3) 0.044(4)
C27B 0.026(3) 0.061(5) 0.033(3) -0.005(3) -0.004(2) -0.006(3)
C28 0.135(5) 0.066(3) 0.058(2) 0.028(2) 0.039(3) 0.034(3)

loop_
_atom_type_symbol
_atom_type_description
_atom_type_scat_dispersion_real
_atom_type_scat_dispersion_imag
_atom_type_scat_source
C C 0.0033 0.0016 'International Tables Vol C Tables 4.2.6.8 and 6.1.1.4'
H H 0.0000 0.0000 'International Tables Vol C Tables 4.2.6.8 and 6.1.1.4'
N N 0.0061 0.0033 'International Tables Vol C Tables 4.2.6.8 and 6.1.1.4'
F F 0.0171 0.0103 'International Tables Vol C Tables 4.2.6.8 and 6.1.1.4'
Cu Cu 0.3201 1.2651 'International Tables Vol C Tables 4.2.6.8 and 6.1.1.4'
Sb Sb -0.5866 1.5461 'International Tables Vol C Tables 4.2.6.8 and 6.1.1.4'

loop_
_geom_angle_atom_site_label_1
_geom_angle_atom_site_label_2
_geom_angle_atom_site_label_3
_geom_angle
F5 Sb1 F6 90.92(16)
F5 Sb1 F1 90.85(15)
F6 Sb1 F1 90.43(14)
F5 Sb1 F2 92.10(14)
F6 Sb1 F2 90.95(13)
F1 Sb1 F2 176.73(14)
F5 Sb1 F3 91.70(13)
F6 Sb1 F3 177.37(13)
F1 Sb1 F3 89.82(12)
F2 Sb1 F3 88.67(11)
F5 Sb1 F4 179.78(15)
F6 Sb1 F4 88.87(14)
F1 Sb1 F4 89.13(13)
F2 Sb1 F4 87.93(13)
F3 Sb1 F4 88.51(12)
N3 Cu1 N1 148.84(11)
N3 Cu1 N2 105.08(10)
N1 Cu1 N2 105.59(11)
C1B N1 C3 107.1(9)
C1B N1 C2 112.8(13)
C3 N1 C2 107.5(3)
C1B N1 C1 9(2)
C3 N1 C1 110.7(9)
C2 N1 C1 103.7(12)
C1B N1 Cu1 109.8(10)
C3 N1 Cu1 110.3(2)
C2 N1 Cu1 109.33(19)
C1 N1 Cu1 114.8(9)
N1 C1B C12B 114.3(14)
F10 Sb2 F12B 141.0(5)
F10 Sb2 F9 102.4(6)
F12B Sb2 F9 116.2(5)
F10 Sb2 F9B 124.8(5)
F12B Sb2 F9B 93.8(4)
F9 Sb2 F9B 22.4(5)
F10 Sb2 F11B 50.2(4)
F12B Sb2 F11B 91.6(4)
F9 Sb2 F11B 152.2(4)
F9B Sb2 F11B 174.0(4)
F10 Sb2 F7 95.4(2)
F12B Sb2 F7 89.8(2)
F9 Sb2 F7 91.5(3)
F9B Sb2 F7 90.4(3)
F11B Sb2 F7 87.08(16)
F10 Sb2 F8 86.8(2)
F12B Sb2 F8 87.5(3)
F9 Sb2 F8 89.7(3)
F9B Sb2 F8 89.7(3)
F11B Sb2 F8 93.01(16)
F7 Sb2 F8 177.27(10)
F10 Sb2 F11 89.2(5)
F12B Sb2 F11 52.0(4)
F9 Sb2 F11 167.9(4)
F9B Sb2 F11 145.7(4)
F11B Sb2 F11 39.9(3)
F7 Sb2 F11 91.24(15)
F8 Sb2 F11 87.09(16)
F10 Sb2 F10B 40.4(4)
F12B Sb2 F10B 177.0(3)
F9 Sb2 F10B 63.1(4)
F9B Sb2 F10B 85.4(4)
F11B Sb2 F10B 89.1(3)
F7 Sb2 F10B 87.29(18)
F8 Sb2 F10B 95.44(18)
F11 Sb2 F10B 128.9(3)
F10 Sb2 F12 169.6(5)
F12B Sb2 F12 28.6(3)
F9 Sb2 F12 87.7(4)
F9B Sb2 F12 65.3(4)
F11B Sb2 F12 119.9(4)
F7 Sb2 F12 86.92(18)
F8 Sb2 F12 90.67(19)
F11 Sb2 F12 80.6(4)
F10B Sb2 F12 150.1(3)
N6 Cu2 N4 150.62(13)
N6 Cu2 N5 104.34(15)
N4 Cu2 N5 104.95(12)
C7 N2 C6 109.8(3)
C7 N2 C5 108.5(3)
C6 N2 C5 109.5(3)
C7 N2 Cu1 109.62(19)
C6 N2 Cu1 110.8(2)
C5 N2 Cu1 108.6(2)
C11B N3 C10 107.5(5)
C11B N3 C9 107.1(5)
C10 N3 C9 106.4(2)
C11B N3 C11 5.4(13)
C10 N3 C11 109.7(7)
C9 N3 C11 110.7(6)
C11B N3 Cu1 116.1(6)
C10 N3 Cu1 109.69(17)
C9 N3 Cu1 109.55(18)
C11 N3 Cu1 110.7(7)
N1 C3 C4 115.4(3)
C18B N4 C19 110.5(5)
C18B N4 C20 106.6(5)
C19 N4 C20 107.5(2)
C18B N4 C18 4.5(9)
C19 N4 C18 107.9(6)
C20 N4 C18 111.0(6)
C18B N4 Cu2 113.2(6)
C19 N4 Cu2 109.12(17)
C20 N4 Cu2 109.85(18)
C18 N4 Cu2 111.4(6)
C3 C4 C5 114.9(3)
C24B N5 C22 94.1(8)
C24B N5 C23 114.4(8)
C22 N5 C23 110.6(3)
C24B N5 C24 21.7(9)
C22 N5 C24 115.7(5)
C23 N5 C24 105.7(6)
C24B N5 Cu2 117.2(7)
C22 N5 Cu2 110.1(2)
C23 N5 Cu2 109.3(2)
C24 N5 Cu2 105.0(6)
N2 C5 C4 114.4(3)
C28 N6 C26 106.3(3)
C28 N6 C27 93.6(5)
C26 N6 C27 120.3(4)
C28 N6 C27B 123.6(4)
C26 N6 C27B 97.7(4)
C27 N6 C27B 32.0(4)
C28 N6 Cu2 110.2(3)
C26 N6 Cu2 110.3(3)
C27 N6 Cu2 114.2(3)
C27B N6 Cu2 107.7(3)
N2 C7 C8 114.2(3)
C9 C8 C7 114.7(3)
N3 C9 C8 115.7(2)
C12 C11 N3 114.3(11)
C17 C12 C13 119.2(4)
C17 C12 C11 115.5(8)
C13 C12 C11 125.2(9)
C12 C13 C14 121.5(4)
C18 C14 C13 121.0(7)
C18 C14 C15 120.4(7)
C13 C14 C15 118.4(4)
C14 C15 C16 126.1(4)
C12 C17 C16 126.0(4)
C13B C12B C17B 118.7(6)
C13B C12B C1B 124.4(12)
C17B C12B C1B 116.9(12)
C12B C13B C14B 121.9(6)
C13B C14B C15B 118.9(6)
C13B C14B C27B 121.7(6)
C15B C14B C27B 119.2(6)
C14B C15B C16 126.4(6)
C12B C17B C16 126.3(6)
C15 C16 C17 108.3(4)
C15 C16 C15B 61.9(3)
C17 C16 C15B 145.1(3)
C15 C16 C17B 151.1(4)
C17 C16 C17B 65.9(3)
C15B C16 C17B 105.6(4)
C14 C18 N4 116.7(10)
N4 C20 C21 116.1(3)
C22 C21 C20 115.1(3)
N5 C22 C21 114.8(3)
C25 C24 N5 118.2(9)
C26 C25 C24 109.7(9)
N5 C24B C25B 106.2(14)
C24B C25B C26 118.8(10)
C25 C26 N6 113.4(5)
C25 C26 C25B 20.1(6)
N6 C26 C25B 117.1(5)
C14B C27B N6 107.0(5)

loop_
_geom_bond_atom_site_label_1
_geom_bond_atom_site_label_2
_geom_bond_distance
Sb1 F5 1.834(3)
Sb1 F6 1.858(2)
Sb1 F1 1.860(2)
Sb1 F2 1.864(2)
Sb1 F3 1.870(2)
Sb1 F4 1.877(2)
Cu1 N3 1.986(2)
Cu1 N1 1.990(3)
Cu1 N2 2.120(3)
N1 C1B 1.45(2)
N1 C3 1.486(4)
N1 C2 1.500(5)
N1 C1 1.53(2)
C1B C12B 1.48(2)
Sb2 F10 1.733(5)
Sb2 F12B 1.740(5)
Sb2 F9 1.778(7)
Sb2 F9B 1.840(8)
Sb2 F11B 1.854(4)
Sb2 F7 1.8764(17)
Sb2 F8 1.8803(18)
Sb2 F11 1.944(5)
Sb2 F10B 1.954(5)
Sb2 F12 1.967(6)
Cu2 N6 1.973(3)
Cu2 N4 1.974(2)
Cu2 N5 2.100(3)
N2 C7 1.475(5)
N2 C6 1.479(4)
N2 C5 1.488(4)
N3 C11B 1.454(15)
N3 C10 1.491(4)
N3 C9 1.496(4)
N3 C11 1.526(16)
C3 C4 1.517(6)
N4 C18B 1.447(15)
N4 C19 1.482(4)
N4 C20 1.501(4)
N4 C18 1.514(13)
C4 C5 1.519(6)
N5 C24B 1.381(17)
N5 C22 1.453(6)
N5 C23 1.486(4)
N5 C24 1.591(12)
N6 C28 1.467(6)
N6 C26 1.484(5)
N6 C27 1.486(7)
N6 C27B 1.571(7)
C7 C8 1.520(5)
C8 C9 1.516(5)
C11 C12 1.398(17)
C12 C17 1.379(6)
C12 C13 1.396(6)
C13 C14 1.397(6)
C14 C18 1.386(16)
C14 C15 1.400(6)
C15 C16 1.484(6)
C17 C16 1.497(6)
C12B C13B 1.384(10)
C12B C17B 1.389(9)
C13B C14B 1.395(10)
C14B C15B 1.396(8)
C14B C27B 1.523(10)
C15B C16 1.501(7)
C17B C16 1.533(8)
C20 C21 1.529(5)
C21 C22 1.519(6)
C24 C25 1.530(12)
C25 C26 1.330(13)
C24B C25B 1.498(18)
C25B C26 1.771(14)

loop_
_geom_torsion_atom_site_label_1
_geom_torsion_atom_site_label_2
_geom_torsion_atom_site_label_3
_geom_torsion_atom_site_label_4
_geom_torsion
N3 Cu1 N1 C1B 100.4(12)
N2 Cu1 N1 C1B -90.1(12)
N3 Cu1 N1 C3 -141.9(2)
N2 Cu1 N1 C3 27.7(2)
N3 Cu1 N1 C2 -23.8(3)
N2 Cu1 N1 C2 145.7(2)
N3 Cu1 N1 C1 92.2(12)
N2 Cu1 N1 C1 -98.3(12)
C3 N1 C1B C12B 171.4(14)
C2 N1 C1B C12B 53(2)
C1 N1 C1B C12B 57(9)
Cu1 N1 C1B C12B -69(2)
N3 Cu1 N2 C7 28.5(2)
N1 Cu1 N2 C7 -145.88(19)
N3 Cu1 N2 C6 -92.8(3)
N1 Cu1 N2 C6 92.8(3)
N3 Cu1 N2 C5 146.9(2)
N1 Cu1 N2 C5 -27.5(2)
N1 Cu1 N3 C11B -97.8(4)
N2 Cu1 N3 C11B 92.6(4)
N1 Cu1 N3 C10 24.2(3)
N2 Cu1 N3 C10 -145.34(19)
N1 Cu1 N3 C9 140.7(2)
N2 Cu1 N3 C9 -28.85(19)
N1 Cu1 N3 C11 -97.0(7)
N2 Cu1 N3 C11 93.5(6)
C1B N1 C3 C4 69.3(13)
C2 N1 C3 C4 -169.2(3)
C1 N1 C3 C4 78.1(12)
Cu1 N1 C3 C4 -50.1(3)
N6 Cu2 N4 C18B 95.5(5)
N5 Cu2 N4 C18B -88.9(4)
N6 Cu2 N4 C19 -27.9(3)
N5 Cu2 N4 C19 147.63(18)
N6 Cu2 N4 C20 -145.5(2)
N5 Cu2 N4 C20 30.01(19)
N6 Cu2 N4 C18 91.1(7)
N5 Cu2 N4 C18 -93.4(6)
N1 C3 C4 C5 76.7(4)
N6 Cu2 N5 C24B 41.3(9)
N4 Cu2 N5 C24B -136.5(9)
N6 Cu2 N5 C22 147.2(2)
N4 Cu2 N5 C22 -30.6(2)
N6 Cu2 N5 C23 -91.1(3)
N4 Cu2 N5 C23 91.2(3)
N6 Cu2 N5 C24 22.0(6)
N4 Cu2 N5 C24 -155.8(5)
C7 N2 C5 C4 167.7(3)
C6 N2 C5 C4 -72.5(4)
Cu1 N2 C5 C4 48.7(3)
C3 C4 C5 N2 -76.2(4)
N4 Cu2 N6 C28 29.1(4)
N5 Cu2 N6 C28 -146.4(3)
N4 Cu2 N6 C26 146.2(2)
N5 Cu2 N6 C26 -29.4(3)
N4 Cu2 N6 C27 -74.7(6)
N5 Cu2 N6 C27 109.8(5)
N4 Cu2 N6 C27B -108.3(4)
N5 Cu2 N6 C27B 76.1(4)
C6 N2 C7 C8 73.4(3)
C5 N2 C7 C8 -166.9(3)
Cu1 N2 C7 C8 -48.5(3)
N2 C7 C8 C9 74.8(4)
C11B N3 C9 C8 -75.1(6)
C10 N3 C9 C8 170.1(3)
C11 N3 C9 C8 -70.7(8)
Cu1 N3 C9 C8 51.6(3)
C7 C8 C9 N3 -76.9(4)
C11B N3 C11 C12 -121(10)
C10 N3 C11 C12 -53.9(14)
C9 N3 C11 C12 -171.1(9)
Cu1 N3 C11 C12 67.3(13)
N3 C11 C12 C17 -89.9(13)
N3 C11 C12 C13 94.6(12)
C17 C12 C13 C14 0.9(6)
C11 C12 C13 C14 176.3(9)
C12 C13 C14 C18 -177.1(7)
C12 C13 C14 C15 -1.1(6)
C18 C14 C15 C16 -178.9(7)
C13 C14 C15 C16 5.1(6)
C13 C12 C17 C16 -4.7(6)
C11 C12 C17 C16 179.4(8)
N1 C1B C12B C13B -86.2(19)
N1 C1B C12B C17B 94(2)
C17B C12B C13B C14B -3.2(8)
C1B C12B C13B C14B 176.8(11)
C12B C13B C14B C15B 2.9(8)
C12B C13B C14B C27B 178.2(5)
C13B C14B C15B C16 -10.8(8)
C27B C14B C15B C16 173.8(5)
C13B C12B C17B C16 11.2(8)
C1B C12B C17B C16 -168.7(10)
C14 C15 C16 C17 -7.7(5)
C14 C15 C16 C15B 135.6(5)
C14 C15 C16 C17B 65.4(10)
C12 C17 C16 C15 7.5(6)
C12 C17 C16 C15B -59.3(9)
C12 C17 C16 C17B -142.1(5)
C14B C15B C16 C15 -136.1(6)
C14B C15B C16 C17 -54.3(10)
C14B C15B C16 C17B 15.8(7)
C12B C17B C16 C15 43.4(12)
C12B C17B C16 C17 127.8(6)
C12B C17B C16 C15B -16.1(7)
C13 C14 C18 N4 -93.2(11)
C15 C14 C18 N4 90.9(11)
C18B N4 C18 C14 -171(16)
C19 N4 C18 C14 62.6(12)
C20 N4 C18 C14 -179.9(9)
Cu2 N4 C18 C14 -57.1(12)
C18B N4 C20 C21 72.2(7)
C19 N4 C20 C21 -169.3(3)
C18 N4 C20 C21 72.9(7)
Cu2 N4 C20 C21 -50.7(3)
N4 C20 C21 C22 73.6(4)
C24B N5 C22 C21 170.7(8)
C23 N5 C22 C21 -71.3(4)
C24 N5 C22 C21 168.5(7)
Cu2 N5 C22 C21 49.7(3)
C20 C21 C22 N5 -73.0(4)
C24B N5 C24 C25 -170(4)
C22 N5 C24 C25 -164.5(9)
C23 N5 C24 C25 72.8(12)
Cu2 N5 C24 C25 -42.8(12)
N5 C24 C25 C26 76.9(12)
C22 N5 C24B C25B -173.1(10)
C23 N5 C24B C25B 72.1(12)
C24 N5 C24B C25B 2(2)
Cu2 N5 C24B C25B -58.0(13)
N5 C24B C25B C26 69.2(15)
C24 C25 C26 N6 -85.7(8)
C24 C25 C26 C25B 19.4(18)
C28 N6 C26 C25 -178.3(5)
C27 N6 C26 C25 -74.1(8)
C27B N6 C26 C25 -49.9(6)
Cu2 N6 C26 C25 62.2(6)
C28 N6 C26 C25B 159.8(6)
C27 N6 C26 C25B -96.0(8)
C27B N6 C26 C25B -71.8(7)
Cu2 N6 C26 C25B 40.4(7)
C24B C25B C26 C25 -149(3)
C24B C25B C26 N6 -64.2(13)
C13B C14B C27B N6 91.0(6)
C15B C14B C27B N6 -93.7(6)
C28 N6 C27B C14B -56.5(6)
C26 N6 C27B C14B -171.9(5)
C27 N6 C27B C14B -33.7(6)
Cu2 N6 C27B C14B 73.9(6)
